data_4102975
loop_
_publ_author_name
'Markus Roggen'
'Erick M. Carreira'

_publ_contact_author_address
;

;
_publ_contact_author_email schweizer@org.chem.ethz.ch
_publ_contact_author_name 'B. Schweizer'
_publ_section_title
;
 Stereospecific Substitution of Allylic Alcohols To Give Optically Active
 Primary Allylic Amines: Unique Reactivity of a (P,alkene)Ir Complex
 Modulated by Iodide
;
_journal_name_full 'Journal of the American Chemical Society'
_journal_page_first 11917
_journal_page_last 11919
_journal_paper_doi 10.1021/ja105271z
_journal_volume 132
_journal_year 2010
_chemical_compound_source 'LOC ETH Zurich'
_chemical_formula_moiety 'C52 H36 I Ir N2 O4 P2 , 2( C D Cl3 ) '
_chemical_formula_sum 'C54 H38 Cl6 I Ir N2 O4 P2'
_chemical_formula_weight 1372.678
_chemical_name_systematic
;
 ?
;
_space_group_IT_number 15
_symmetry_cell_setting monoclinic
_symmetry_space_group_name_Hall '-C 2yc'
_symmetry_space_group_name_H-M 'C 1 2/c 1'
_atom_sites_solution_primary direct
_atom_sites_solution_secondary difmap
_audit_creation_method maXus
_cell_angle_alpha 90.00
_cell_angle_beta 110.8916(12)
_cell_angle_gamma 90.00
_cell_formula_units_Z 4
_cell_length_a 23.0412(5)
_cell_length_b 13.5764(3)
_cell_length_c 17.4038(4)
_cell_measurement_reflns_used 33673
_cell_measurement_temperature 223
_cell_measurement_theta_max 30.034
_cell_measurement_theta_min 2.425
_cell_volume 5086.3(2)
_computing_cell_refinement 'HKL Scalepack (Otwinowski & Minor 1997)'
_computing_data_collection KappaCCD
_computing_data_reduction 'Denzo and Scalepak (Otwinowski & Minor, 1997)'
_computing_structure_refinement 'SHELXL-97 (Sheldrick, 1997)'
_computing_structure_solution 'SIR97(Altomare et al., J. Appl. Cryst.,1999)'
_diffrn_measured_fraction_theta_full 0.953
_diffrn_measured_fraction_theta_max 0.953
_diffrn_measurement_device KappaCCD
_diffrn_measurement_method CCD
_diffrn_orient_matrix_type X=UH
_diffrn_orient_matrix_UB_11 0.03539
_diffrn_orient_matrix_UB_12 0.02979
_diffrn_orient_matrix_UB_13 0.00429
_diffrn_orient_matrix_UB_21 -0.03612
_diffrn_orient_matrix_UB_22 0.03519
_diffrn_orient_matrix_UB_23 0.05369
_diffrn_orient_matrix_UB_31 0.04103
_diffrn_orient_matrix_UB_32 -0.02044
_diffrn_orient_matrix_UB_33 0.04101
_diffrn_radiation_source 'fine-focus sealed tube'
_diffrn_radiation_type ' MoK\a'
_diffrn_radiation_wavelength_id all
_diffrn_reflns_av_R_equivalents 0.052
_diffrn_reflns_limit_h_max 27
_diffrn_reflns_limit_h_min -32
_diffrn_reflns_limit_k_max 16
_diffrn_reflns_limit_k_min -19
_diffrn_reflns_limit_l_max 24
_diffrn_reflns_limit_l_min -24
_diffrn_reflns_number 19996
_diffrn_reflns_theta_full 30.00
_diffrn_reflns_theta_max 30.00
_diffrn_reflns_theta_min 2.54
_exptl_absorpt_coefficient_mu 3.660
_exptl_absorpt_correction_T_max 0.554
_exptl_absorpt_correction_T_min 0.336
_exptl_absorpt_correction_type integration
_exptl_absorpt_process_details
;
Gaussian integration (Coppens, 1970)
;
_exptl_crystal_colour 'light yellow'
_exptl_crystal_density_diffrn 1.793
_exptl_crystal_density_method 'not measured'
_exptl_crystal_description Cube
_exptl_crystal_F_000 2680.0
_exptl_crystal_size_max .3
_exptl_crystal_size_mid .24
_exptl_crystal_size_min .18
_refine_diff_density_max 2.641
_refine_diff_density_min -3.081
_refine_diff_density_rms 0.170
_refine_ls_extinction_method none
_refine_ls_goodness_of_fit_ref 1.148
_refine_ls_hydrogen_treatment constr
_refine_ls_matrix_type full
_refine_ls_number_parameters 316
_refine_ls_number_reflns 7073
_refine_ls_number_restraints 6
_refine_ls_restrained_S_all 1.158
_refine_ls_R_factor_all 0.0578
_refine_ls_R_factor_gt 0.0482
_refine_ls_shift/su_max 0.035
_refine_ls_shift/su_mean 0.003
_refine_ls_structure_factor_coef Fsqd
_refine_ls_weighting_details 'calc w=1/[\s^2^(Fo^2^)+ (0.1000P)^2^+0.0000P] where P=(Fo^2^+2Fc^2^)/3'
_refine_ls_weighting_scheme calc
_refine_ls_wR_factor_gt 0.1445
_refine_ls_wR_factor_ref 0.1545
_reflns_number_gt 6102
_reflns_number_total 7073
_reflns_threshold_expression >2sigma(I)
_cod_data_source_file ja105271z_si_001.cif
_cod_data_source_block global
_cod_original_sg_symbol_H-M 'C 2/c '
_cod_original_formula_sum 'C54 H38 Cl6 I Ir N2 O4 P2 '
_cod_database_code 4102975

loop_
_symmetry_equiv_pos_as_xyz
+X,+Y,+Z
-X,-Y,-Z
'-X+ 1/2,-Y+ 1/2,-Z'
'+X+ 1/2,+Y+ 1/2,+Z'
'-X,+Y,-Z+ 1/2'
'+X,-Y,+Z+ 1/2'
'+X+ 1/2,-Y+ 1/2,+Z+ 1/2'
'-X+ 1/2,+Y+ 1/2,-Z+ 1/2'

loop_
_atom_site_label
_atom_site_type_symbol
_atom_site_fract_x
_atom_site_fract_y
_atom_site_fract_z
_atom_site_U_iso_or_equiv
_atom_site_adp_type
_atom_site_occupancy
_atom_site_symmetry_multiplicity
_atom_site_calc_flag
_atom_site_refinement_flags
_atom_site_disorder_assembly
_atom_site_disorder_group
Ir31 Ir 0.5000 0.244214(16) 0.2500 0.02231(10) Uani 1 2 d S . .
I32 I 0.5000 0.44768(3) 0.2500 0.03681(14) Uani 1 2 d S . .
P16 P 0.59697(6) 0.23513(9) 0.24303(8) 0.0259(2) Uani 1 1 d . . .
Cl34 Cl 0.9011(3) 0.2261(7) 0.2181(4) 0.268(5) Uani 1 1 d D . .
Cl35 Cl 0.8394(2) 0.3444(3) 0.0778(3) 0.1418(15) Uani 1 1 d D . .
Cl36 Cl 0.7695(2) 0.2342(3) 0.1563(3) 0.1385(16) Uani 1 1 d D . .
O17 O 0.63896(16) 0.1528(2) 0.3046(2) 0.0299(7) Uani 1 1 d . . .
O30 O 0.64390(16) 0.3269(3) 0.2569(2) 0.0325(7) Uani 1 1 d . . .
N1 N 0.59543(19) 0.2002(3) 0.1488(2) 0.0301(8) Uani 1 1 d . . .
C2 C 0.5610(3) 0.2685(4) 0.0843(3) 0.0313(10) Uani 1 1 d . . .
C3 C 0.5927(3) 0.3154(5) 0.0392(3) 0.0433(12) Uani 1 1 d . . .
C4 C 0.5602(3) 0.3786(5) -0.0244(4) 0.0496(14) Uani 1 1 d . . .
C5 C 0.4985(3) 0.3944(4) -0.0416(3) 0.0456(13) Uani 1 1 d . . .
C6 C 0.4673(3) 0.3507(4) 0.0038(3) 0.0378(12) Uani 1 1 d . . .
C7 C 0.4982(2) 0.2862(4) 0.0687(3) 0.0303(9) Uani 1 1 d . . .
C8 C 0.4627(3) 0.2384(3) 0.1152(3) 0.0289(10) Uani 1 1 d . . .
C9 C 0.4724(2) 0.1399(4) 0.1474(3) 0.0288(9) Uani 1 1 d . . .
C10 C 0.5172(2) 0.0696(4) 0.1332(3) 0.0332(10) Uani 1 1 d . . .
C11 C 0.5003(3) -0.0283(4) 0.1164(4) 0.0441(13) Uani 1 1 d . . .
C12 C 0.5368(4) -0.0943(5) 0.0942(4) 0.0547(16) Uani 1 1 d . . .
C13 C 0.5926(3) -0.0627(5) 0.0879(4) 0.0564(17) Uani 1 1 d . . .
C14 C 0.6108(3) 0.0337(4) 0.1055(3) 0.0410(12) Uani 1 1 d . . .
C15 C 0.5740(2) 0.0993(4) 0.1287(3) 0.0319(10) Uani 1 1 d . . .
C18 C 0.7007(2) 0.1312(4) 0.3116(3) 0.0348(10) Uani 1 1 d . . .
C19 C 0.7123(3) 0.0371(5) 0.2915(3) 0.0432(12) Uani 1 1 d . . .
C20 C 0.7731(3) 0.0081(6) 0.3059(4) 0.0566(17) Uani 1 1 d . . .
C21 C 0.8198(3) 0.0762(7) 0.3382(5) 0.073(2) Uani 1 1 d . . .
C22 C 0.8082(3) 0.1700(6) 0.3601(5) 0.0553(17) Uani 1 1 d . . .
C23 C 0.7475(2) 0.2008(5) 0.3478(3) 0.0381(11) Uani 1 1 d . . .
C24 C 0.7347(3) 0.2981(5) 0.3778(3) 0.0384(12) Uani 1 1 d . . .
C25 C 0.7766(3) 0.3339(5) 0.4523(4) 0.0468(14) Uani 1 1 d . . .
C26 C 0.7667(3) 0.4241(6) 0.4830(4) 0.0540(16) Uani 1 1 d . . .
C27 C 0.7149(4) 0.4802(5) 0.4397(4) 0.0588(17) Uani 1 1 d . . .
C28 C 0.6734(3) 0.4454(4) 0.3652(4) 0.0458(13) Uani 1 1 d . . .
C29 C 0.6839(3) 0.3554(4) 0.3364(3) 0.0343(11) Uani 1 1 d . . .
C33 C 0.8415(7) 0.2892(14) 0.1708(10) 0.105(6) Uiso 0.60 1 d PD A 1
C33 C 0.8353(8) 0.2283(17) 0.1245(13) 0.147(15) Uiso 0.40 1 d PD A 2
H3 H 0.6362 0.3031 0.0525 0.052 Uiso 1 1 d R . .
H4 H 0.5809 0.4106 -0.0566 0.060 Uiso 1 1 d R . .
H5 H 0.4760 0.4375 -0.0860 0.055 Uiso 1 1 d R . .
H6 H 0.4240 0.3643 -0.0087 0.045 Uiso 1 1 d R . .
H8 H 0.4316 0.2753 0.1241 0.035 Uiso 1 1 calc R . .
H9 H 0.4494 0.1188 0.1788 0.035 Uiso 1 1 calc R . .
H11 H 0.4622 -0.0518 0.1203 0.053 Uiso 1 1 d R . .
H12 H 0.5238 -0.1615 0.0825 0.066 Uiso 1 1 d R . .
H13 H 0.6185 -0.1079 0.0723 0.068 Uiso 1 1 d R . .
H14 H 0.6490 0.0564 0.1013 0.049 Uiso 1 1 d R . .
H19 H 0.6785 -0.0079 0.2678 0.052 Uiso 1 1 d R . .
H20 H 0.7817 -0.0583 0.2943 0.068 Uiso 1 1 d R . .
H21 H 0.8619 0.0604 0.3449 0.088 Uiso 1 1 d R . .
H22 H 0.8422 0.2144 0.3845 0.066 Uiso 1 1 d R . .
H25 H 0.8126 0.2956 0.4822 0.056 Uiso 1 1 d R . .
H26 H 0.7954 0.4473 0.5347 0.065 Uiso 1 1 d R . .
H27 H 0.7082 0.5430 0.4604 0.071 Uiso 1 1 d R . .
H28 H 0.6377 0.4843 0.3350 0.055 Uiso 1 1 d R . .
H33 H 0.8436 0.3450 0.2075 0.126 Uiso 0.60 1 calc PR A 1
H33A H 0.8339 0.1720 0.0887 0.176 Uiso 0.40 1 calc PR A 2

loop_
_atom_site_aniso_label
_atom_site_aniso_U_11
_atom_site_aniso_U_22
_atom_site_aniso_U_33
_atom_site_aniso_U_23
_atom_site_aniso_U_13
_atom_site_aniso_U_12
Ir31 0.02217(15) 0.02268(15) 0.02169(14) 0.000 0.00735(10) 0.000
I32 0.0407(3) 0.0246(2) 0.0434(3) 0.000 0.0128(2) 0.000
P16 0.0230(6) 0.0295(6) 0.0250(6) -0.0003(4) 0.0083(5) -0.0019(4)
Cl34 0.111(4) 0.539(14) 0.133(5) 0.108(6) 0.016(3) -0.037(5)
Cl35 0.170(4) 0.113(3) 0.174(4) 0.024(2) 0.100(3) 0.019(2)
Cl36 0.117(3) 0.157(4) 0.133(4) 0.048(3) 0.034(3) 0.010(2)
O17 0.0219(16) 0.0349(19) 0.0322(17) 0.0021(13) 0.0086(14) 0.0016(12)
O30 0.0311(18) 0.0380(18) 0.0264(15) 0.0032(14) 0.0080(14) -0.0093(14)
N1 0.0265(19) 0.035(2) 0.0306(19) -0.0024(16) 0.0128(16) -0.0005(16)
C2 0.033(3) 0.037(3) 0.023(2) 0.0006(18) 0.009(2) 0.001(2)
C3 0.045(3) 0.051(3) 0.039(3) 0.002(2) 0.021(2) -0.002(3)
C4 0.065(4) 0.052(4) 0.039(3) 0.009(3) 0.027(3) -0.001(3)
C5 0.059(4) 0.044(3) 0.030(2) 0.011(2) 0.011(2) 0.003(3)
C6 0.043(3) 0.036(3) 0.032(2) 0.0007(19) 0.010(2) 0.002(2)
C7 0.034(2) 0.029(2) 0.028(2) -0.0018(18) 0.0110(19) 0.000(2)
C8 0.026(2) 0.034(2) 0.026(2) -0.0041(17) 0.0081(19) 0.0021(17)
C9 0.031(2) 0.030(2) 0.027(2) -0.0063(17) 0.0126(18) -0.0038(18)
C10 0.036(3) 0.035(2) 0.026(2) -0.0058(19) 0.0090(19) 0.000(2)
C11 0.048(3) 0.034(3) 0.050(3) -0.010(2) 0.017(3) -0.006(2)
C12 0.073(5) 0.032(3) 0.060(4) -0.011(3) 0.025(3) -0.001(3)
C13 0.058(4) 0.054(4) 0.057(4) -0.012(3) 0.020(3) 0.023(3)
C14 0.041(3) 0.047(3) 0.035(2) -0.001(2) 0.013(2) 0.013(2)
C15 0.034(2) 0.033(2) 0.029(2) -0.0034(18) 0.0111(19) 0.0023(19)
C18 0.025(2) 0.046(3) 0.034(2) 0.000(2) 0.0110(19) 0.006(2)
C19 0.040(3) 0.049(3) 0.040(3) -0.003(2) 0.012(2) 0.011(2)
C20 0.052(4) 0.065(4) 0.054(3) -0.002(3) 0.020(3) 0.024(3)
C21 0.038(4) 0.109(7) 0.076(5) 0.005(5) 0.024(3) 0.023(4)
C22 0.024(3) 0.074(5) 0.067(4) 0.001(3) 0.016(3) 0.003(3)
C23 0.027(2) 0.048(3) 0.041(3) -0.001(2) 0.014(2) -0.002(2)
C24 0.032(3) 0.048(3) 0.036(3) 0.000(2) 0.014(2) -0.011(2)
C25 0.037(3) 0.056(4) 0.040(3) 0.002(3) 0.005(2) -0.016(3)
C26 0.056(4) 0.068(4) 0.033(3) -0.006(3) 0.010(3) -0.022(3)
C27 0.070(5) 0.052(4) 0.055(4) -0.016(3) 0.023(3) -0.017(3)
C28 0.043(3) 0.044(3) 0.049(3) -0.005(2) 0.015(3) -0.012(2)
C29 0.028(2) 0.047(3) 0.028(2) -0.0047(19) 0.010(2) -0.013(2)

loop_
_atom_type_symbol
_atom_type_description
_atom_type_scat_dispersion_real
_atom_type_scat_dispersion_imag
_atom_type_scat_source
C C 0.0033 0.0016 'International Tables Vol C Tables 4.2.6.8 and 6.1.1.4'
H H 0.0000 0.0000 'International Tables Vol C Tables 4.2.6.8 and 6.1.1.4'
Cl Cl 0.1484 0.1585 'International Tables Vol C Tables 4.2.6.8 and 6.1.1.4'
I I -0.4742 1.8119 'International Tables Vol C Tables 4.2.6.8 and 6.1.1.4'
Ir Ir -1.4442 7.9887 'International Tables Vol C Tables 4.2.6.8 and 6.1.1.4'
N N 0.0061 0.0033 'International Tables Vol C Tables 4.2.6.8 and 6.1.1.4'
O O 0.0106 0.0060 'International Tables Vol C Tables 4.2.6.8 and 6.1.1.4'
P P 0.1023 0.0942 'International Tables Vol C Tables 4.2.6.8 and 6.1.1.4'

loop_
_diffrn_radiation_wavelength
0.71073

loop_
_exptl_crystal_face_index_h
_exptl_crystal_face_index_k
_exptl_crystal_face_index_l
_exptl_crystal_face_perp_dist
-1 0 0 0.170
8 -10 -9 0.081
-10 12 11 0.150
19 20 -18 0.055
7 -1 -9 0.106
-1 -1 1 0.135
-3 2 7 0.158
-1 -3 3 0.137
2 5 3 0.130
7 2 1 0.192
18 -14 -13 0.090

loop_
_geom_angle_atom_site_label_1
_geom_angle_atom_site_label_2
_geom_angle_atom_site_label_3
_geom_angle
_geom_angle_site_symmetry_1
_geom_angle_site_symmetry_3
C9 Ir31 C9 99.3(3) 2_655 .
C9 Ir31 C8 38.27(17) 2_655 2_655
C9 Ir31 C8 137.58(18) . 2_655
C9 Ir31 C8 137.58(18) 2_655 .
C9 Ir31 C8 38.27(17) . .
C8 Ir31 C8 175.8(2) 2_655 .
C9 Ir31 P16 90.17(13) 2_655 .
C9 Ir31 P16 85.83(13) . .
C8 Ir31 P16 92.11(15) 2_655 .
C8 Ir31 P16 87.67(15) . .
C9 Ir31 P16 85.82(13) 2_655 2_655
C9 Ir31 P16 90.16(13) . 2_655
C8 Ir31 P16 87.66(15) 2_655 2_655
C8 Ir31 P16 92.11(15) . 2_655
P16 Ir31 P16 173.81(6) . 2_655
C9 Ir31 I32 130.34(13) 2_655 .
C9 Ir31 I32 130.34(13) . .
C8 Ir31 I32 92.08(12) 2_655 .
C8 Ir31 I32 92.08(12) . .
P16 Ir31 I32 93.10(3) . .
P16 Ir31 I32 93.10(3) 2_655 .
O30 P16 O17 103.04(19) . .
O30 P16 N1 98.2(2) . .
O17 P16 N1 104.5(2) . .
O30 P16 Ir31 124.57(15) . .
O17 P16 Ir31 111.65(14) . .
N1 P16 Ir31 112.53(15) . .
C33 Cl34 C33 38.5(11) . .
C33 Cl35 C33 36.9(11) . .
C33 Cl36 C33 37.0(11) . .
C18 O17 P16 123.2(3) . .
C29 O30 P16 121.7(3) . .
C15 N1 C2 111.7(4) . .
C15 N1 P16 112.6(3) . .
C2 N1 P16 112.7(3) . .
C7 C2 C3 121.6(5) . .
C7 C2 N1 120.2(5) . .
C3 C2 N1 118.2(5) . .
C4 C3 C2 119.1(6) . .
C5 C4 C3 119.8(5) . .
C4 C5 C6 121.6(5) . .
C5 C6 C7 120.6(5) . .
C2 C7 C6 117.2(5) . .
C2 C7 C8 123.5(5) . .
C6 C7 C8 119.2(5) . .
C9 C8 C7 125.3(4) . .
C9 C8 Ir31 70.7(3) . .
C7 C8 Ir31 118.9(4) . .
C8 C9 C10 123.5(4) . .
C8 C9 Ir31 71.0(3) . .
C10 C9 Ir31 122.2(3) . .
C11 C10 C15 117.6(5) . .
C11 C10 C9 119.3(5) . .
C15 C10 C9 122.9(4) . .
C12 C11 C10 121.9(6) . .
C11 C12 C13 119.7(6) . .
C14 C13 C12 119.4(5) . .
C13 C14 C15 120.5(6) . .
C14 C15 C10 120.9(5) . .
C14 C15 N1 119.0(5) . .
C10 C15 N1 120.1(4) . .
C19 C18 C23 123.4(5) . .
C19 C18 O17 116.8(5) . .
C23 C18 O17 119.2(5) . .
C18 C19 C20 119.5(6) . .
C21 C20 C19 118.3(7) . .
C20 C21 C22 122.0(6) . .
C21 C22 C23 120.9(7) . .
C22 C23 C18 115.7(6) . .
C22 C23 C24 121.6(5) . .
C18 C23 C24 122.5(5) . .
C29 C24 C25 117.8(6) . .
C29 C24 C23 123.8(5) . .
C25 C24 C23 118.4(5) . .
C26 C25 C24 120.7(6) . .
C25 C26 C27 120.1(6) . .
C26 C27 C28 119.5(7) . .
C29 C28 C27 119.3(6) . .
C28 C29 C24 122.7(5) . .
C28 C29 O30 117.4(5) . .
C24 C29 O30 119.5(5) . .
Cl34 C33 Cl36 116.5(10) . .
Cl34 C33 Cl35 116.2(10) . .
Cl36 C33 Cl35 109.5(9) . .
Cl34 C33 Cl35 105.3(12) . .
Cl34 C33 Cl36 104.8(12) . .
Cl35 C33 Cl36 106.8(12) . .
C4 C3 H3 121.4 . .
C2 C3 H3 119.6 . .
C5 C4 H4 119.9 . .
C3 C4 H4 120.3 . .
C4 C5 H5 119.8 . .
C6 C5 H5 118.6 . .
C5 C6 H6 120.0 . .
C7 C6 H6 119.4 . .
C9 C8 H8 117.3 . .
C7 C8 H8 117.3 . .
Ir31 C8 H8 80.5 . .
C8 C9 H9 118.3 . .
C10 C9 H9 118.3 . .
Ir31 C9 H9 77.3 . .
C12 C11 H11 118.2 . .
C10 C11 H11 119.9 . .
C11 C12 H12 120.1 . .
C13 C12 H12 120.2 . .
C14 C13 H13 120.0 . .
C12 C13 H13 120.6 . .
C13 C14 H14 120.2 . .
C15 C14 H14 119.4 . .
C18 C19 H19 119.9 . .
C20 C19 H19 120.5 . .
C21 C20 H20 121.8 . .
C19 C20 H20 119.9 . .
C20 C21 H21 120.6 . .
C22 C21 H21 117.3 . .
C21 C22 H22 119.5 . .
C23 C22 H22 119.6 . .
C26 C25 H25 119.8 . .
C24 C25 H25 119.5 . .
C25 C26 H26 120.0 . .
C27 C26 H26 119.9 . .
C26 C27 H27 120.3 . .
C28 C27 H27 120.2 . .
C29 C28 H28 121.3 . .
C27 C28 H28 119.5 . .
Cl34 C33 H33 104.3 . .
Cl36 C33 H33 104.3 . .
Cl35 C33 H33 104.3 . .
Cl34 C33 H33A 113.1 . .
Cl35 C33 H33A 113.1 . .
Cl36 C33 H33A 113.1 . .

loop_
_geom_bond_atom_site_label_1
_geom_bond_atom_site_label_2
_geom_bond_distance
_geom_bond_site_symmetry_2
Ir31 C9 2.189(5) 2_655
Ir31 C9 2.189(5) .
Ir31 C8 2.194(5) 2_655
Ir31 C8 2.194(5) .
Ir31 P16 2.2838(13) .
Ir31 P16 2.2839(13) 2_655
Ir31 I32 2.7622(5) .
P16 O30 1.611(4) .
P16 O17 1.611(4) .
P16 N1 1.695(4) .
Cl34 C33 1.579(15) .
Cl34 C33 1.786(19) .
Cl35 C33 1.792(18) .
Cl35 C33 1.768(14) .
Cl36 C33 1.754(15) .
Cl36 C33 1.792(19) .
O17 C18 1.413(6) .
O30 C29 1.417(6) .
N1 C15 1.456(7) .
N1 C2 1.454(7) .
C2 C7 1.395(8) .
C2 C3 1.402(8) .
C3 C4 1.389(9) .
C4 C5 1.360(9) .
C5 C6 1.380(8) .
C6 C7 1.406(7) .
C7 C8 1.489(7) .
C8 C9 1.436(7) .
C9 C10 1.490(7) .
C10 C11 1.387(7) .
C10 C15 1.397(7) .
C11 C12 1.375(9) .
C12 C13 1.395(10) .
C13 C14 1.376(9) .
C14 C15 1.385(7) .
C18 C19 1.376(8) .
C18 C23 1.404(8) .
C19 C20 1.389(8) .
C20 C21 1.377(12) .
C21 C22 1.383(11) .
C22 C23 1.400(8) .
C23 C24 1.488(9) .
C24 C29 1.376(8) .
C24 C25 1.398(8) .
C25 C26 1.386(10) .
C26 C27 1.391(11) .
C27 C28 1.391(9) .
C28 C29 1.373(8) .
C3 H3 0.9602 .
C4 H4 0.9599 .
C5 H5 0.9601 .
C6 H6 0.9601 .
C8 H8 0.9300 .
C9 H9 0.9300 .
C11 H11 0.9600 .
C12 H12 0.9600 .
C13 H13 0.9599 .
C14 H14 0.9601 .
C19 H19 0.9600 .
C20 H20 0.9601 .
C21 H21 0.9599 .
C22 H22 0.9600 .
C25 H25 0.9600 .
C26 H26 0.9600 .
C27 H27 0.9599 .
C28 H28 0.9600 .
C33 H33 0.9800 .
C33 H33A 0.9800 .
